data_7215813
loop_
_publ_author_name
'Sutton, Ashley L.'
'Abrahams, Brendan F.'
'D'Alessandro, Deanna M.'
'Elliott, Robert W.'
'Hudson, Timothy A.'
'Robson, Richard'
'Usov, Pavel M.'

_publ_section_title
;
 Structural and optical investigations of charge transfer complexes
 involving the F4TCNQ dianion
;
_journal_name_full CrystEngComm
_journal_paper_doi 10.1039/c4ce00289j
_journal_year 2014
_chemical_formula_sum 'C44 H26 F4 N8 O4'
_chemical_formula_weight 806.73
_chemical_name_systematic
;
 ?
;
_space_group_IT_number 2
_symmetry_cell_setting triclinic
_symmetry_space_group_name_Hall '-P 1'
_symmetry_space_group_name_H-M 'P -1'
_atom_sites_solution_hydrogens geom
_atom_sites_solution_primary direct
_atom_sites_solution_secondary difmap
_audit_creation_method SHELXL-97
_cell_angle_alpha 73.150(5)
_cell_angle_beta 80.841(5)
_cell_angle_gamma 64.809(5)
_cell_formula_units_Z 1
_cell_length_a 9.1726(5)
_cell_length_b 10.6903(6)
_cell_length_c 10.7126(6)
_cell_measurement_reflns_used 3041
_cell_measurement_temperature 130(2)
_cell_measurement_theta_max 73.8856
_cell_measurement_theta_min 4.3124
_cell_volume 908.96(10)
_computing_cell_refinement
;
CrysAlisPro, Agilent Technologies,
Version 1.171.36.20 (release 27-06-2012 CrysAlis171 .NET)
(compiled Jul 11 2012,15:38:31)
;
_computing_data_collection
;
CrysAlisPro, Agilent Technologies,
Version 1.171.36.20 (release 27-06-2012 CrysAlis171 .NET)
(compiled Jul 11 2012,15:38:31)
;
_computing_data_reduction
;
CrysAlisPro, Agilent Technologies,
Version 1.171.36.20 (release 27-06-2012 CrysAlis171 .NET)
(compiled Jul 11 2012,15:38:31)
;
_computing_structure_refinement 'SHELXL-97 (Sheldrick, 1997)'
_computing_structure_solution 'SHELXS-97 (Sheldrick, 1997)'
_diffrn_ambient_temperature 130(2)
_diffrn_detector_area_resol_mean 10.2273
_diffrn_measured_fraction_theta_full 0.960
_diffrn_measured_fraction_theta_max 0.960
_diffrn_measurement_device_type 'SuperNova, Dual, Cu at zero, Atlas'
_diffrn_measurement_method '\w scans'
_diffrn_radiation_monochromator mirror
_diffrn_radiation_source 'SuperNova (Cu) X-ray Source'
_diffrn_radiation_type CuK\a
_diffrn_radiation_wavelength 1.54184
_diffrn_reflns_av_R_equivalents 0.0209
_diffrn_reflns_av_sigmaI/netI 0.0256
_diffrn_reflns_limit_h_max 11
_diffrn_reflns_limit_h_min -7
_diffrn_reflns_limit_k_max 13
_diffrn_reflns_limit_k_min -12
_diffrn_reflns_limit_l_max 12
_diffrn_reflns_limit_l_min -13
_diffrn_reflns_number 6278
_diffrn_reflns_theta_full 74.05
_diffrn_reflns_theta_max 74.05
_diffrn_reflns_theta_min 4.32
_exptl_absorpt_coefficient_mu 0.942
_exptl_absorpt_correction_T_max 0.903
_exptl_absorpt_correction_T_min 0.810
_exptl_absorpt_correction_type gaussian
_exptl_absorpt_process_details
;
CrysAlisPro, Agilent Technologies,
Version 1.171.36.20 (release 27-06-2012 CrysAlis171 .NET)
(compiled Jul 11 2012,15:38:31)
Numerical absorption correction based on gaussian integration over
            a multifaceted crystal model
;
_exptl_crystal_colour 'Dark Purple'
_exptl_crystal_density_diffrn 1.474
_exptl_crystal_density_method 'not measured'
_exptl_crystal_description Shard
_exptl_crystal_F_000 414
_exptl_crystal_size_max 0.3486
_exptl_crystal_size_mid 0.2529
_exptl_crystal_size_min 0.1461
_refine_diff_density_max 0.262
_refine_diff_density_min -0.212
_refine_diff_density_rms 0.043
_refine_ls_extinction_method none
_refine_ls_goodness_of_fit_ref 1.088
_refine_ls_hydrogen_treatment constr
_refine_ls_matrix_type full
_refine_ls_number_parameters 271
_refine_ls_number_reflns 3546
_refine_ls_number_restraints 0
_refine_ls_restrained_S_all 1.088
_refine_ls_R_factor_all 0.0457
_refine_ls_R_factor_gt 0.0404
_refine_ls_shift/su_max 0.000
_refine_ls_shift/su_mean 0.000
_refine_ls_structure_factor_coef Fsqd
_refine_ls_weighting_details 'calc w=1/[\s^2^(Fo^2^)+(0.0513P)^2^+0.2882P] where P=(Fo^2^+2Fc^2^)/3'
_refine_ls_weighting_scheme calc
_refine_ls_wR_factor_gt 0.1051
_refine_ls_wR_factor_ref 0.1092
_reflns_number_gt 3124
_reflns_number_total 3546
_reflns_threshold_expression >2sigma(I)
_cod_data_source_file c4ce00289j2.cif
_cod_data_source_block 10F4TCNQ
_cod_original_cell_volume 908.96(9)
_cod_original_sg_symbol_H-M P-1
_cod_database_code 7215813

loop_
_symmetry_equiv_pos_as_xyz
'x, y, z'
'-x, -y, -z'

loop_
_atom_site_label
_atom_site_type_symbol
_atom_site_fract_x
_atom_site_fract_y
_atom_site_fract_z
_atom_site_U_iso_or_equiv
_atom_site_adp_type
_atom_site_occupancy
_atom_site_symmetry_multiplicity
_atom_site_calc_flag
_atom_site_refinement_flags
F2 F 0.31529(11) 0.86313(11) 0.93639(9) 0.0434(3) Uani 1 1 d .
F1 F -0.10990(12) 0.99022(11) 1.25021(9) 0.0450(3) Uani 1 1 d .
N4 N 0.51824(17) 0.82369(16) 1.17856(15) 0.0417(3) Uani 1 1 d .
C23 C 0.11424(18) 0.91780(15) 1.10421(14) 0.0270(3) Uani 1 1 d .
C21 C 0.38854(19) 0.82776(16) 1.19039(15) 0.0310(3) Uani 1 1 d .
N3 N 0.13816(18) 0.74742(19) 1.44285(15) 0.0487(4) Uani 1 1 d .
C22 C 0.22813(18) 0.83990(16) 1.20886(14) 0.0290(3) Uani 1 1 d .
C25 C 0.15914(17) 0.93139(16) 0.97196(15) 0.0294(3) Uani 1 1 d .
C24 C -0.05129(18) 0.99040(16) 1.12579(14) 0.0296(3) Uani 1 1 d .
C20 C 0.17818(18) 0.78852(17) 1.33655(16) 0.0335(3) Uani 1 1 d .
O1 O 0.36918(15) 0.46800(12) 0.60205(11) 0.0386(3) Uani 1 1 d .
O2 O 0.14085(15) 0.44723(14) 0.62855(13) 0.0465(3) Uani 1 1 d .
N1 N 0.27889(16) 0.41842(14) 0.58226(13) 0.0328(3) Uani 1 1 d .
N2 N 0.11508(16) 0.19620(13) 0.23228(12) 0.0299(3) Uani 1 1 d .
C2 C 0.50070(18) 0.27894(17) 0.45353(15) 0.0314(3) Uani 1 1 d .
H2 H 0.5670 0.3179 0.4741 0.038 Uiso 1 1 calc R
C1 C 0.34139(18) 0.31829(15) 0.49833(14) 0.0284(3) Uani 1 1 d .
C14 C -0.11492(19) 0.36782(16) 0.11300(15) 0.0299(3) Uani 1 1 d .
C5 C 0.30177(18) 0.16852(15) 0.39237(14) 0.0294(3) Uani 1 1 d .
C6 C 0.23952(18) 0.26610(16) 0.46938(14) 0.0286(3) Uani 1 1 d .
H6 H 0.1304 0.2960 0.5011 0.034 Uiso 1 1 calc R
C12 C -0.3476(2) 0.54213(18) -0.00581(18) 0.0390(4) Uani 1 1 d .
H12 H -0.4550 0.6124 -0.0079 0.047 Uiso 1 1 calc R
C3 C 0.56062(19) 0.18104(18) 0.37774(16) 0.0352(3) Uani 1 1 d .
H3 H 0.6696 0.1520 0.3456 0.042 Uiso 1 1 calc R
C9 C -0.02597(19) 0.34454(16) -0.00549(15) 0.0305(3) Uani 1 1 d .
C15 C -0.03757(19) 0.28861(16) 0.23148(15) 0.0305(3) Uani 1 1 d .
H15 H -0.0955 0.3015 0.3118 0.037 Uiso 1 1 calc R
C10 C -0.1062(2) 0.41947(18) -0.12453(16) 0.0364(4) Uani 1 1 d .
H10 H -0.0506 0.4033 -0.2049 0.044 Uiso 1 1 calc R
C4 C 0.46247(19) 0.12513(17) 0.34841(16) 0.0343(3) Uani 1 1 d .
H4 H 0.5054 0.0566 0.2978 0.041 Uiso 1 1 calc R
C7 C 0.1932(2) 0.10991(17) 0.35917(16) 0.0339(3) Uani 1 1 d .
H7A H 0.2573 0.0099 0.3540 0.041 Uiso 1 1 calc R
H7B H 0.1088 0.1101 0.4294 0.041 Uiso 1 1 calc R
C13 C -0.2767(2) 0.46876(17) 0.11087(16) 0.0351(3) Uani 1 1 d .
H13 H -0.3354 0.4853 0.1901 0.042 Uiso 1 1 calc R
C35 C 0.2050(2) 0.17755(17) 0.11835(16) 0.0333(3) Uani 1 1 d .
H35 H 0.3155 0.1137 0.1220 0.040 Uiso 1 1 calc R
C11 C -0.2626(2) 0.51446(18) -0.12352(17) 0.0392(4) Uani 1 1 d .
H11 H -0.3157 0.5631 -0.2036 0.047 Uiso 1 1 calc R
C8 C 0.1379(2) 0.24916(17) 0.00105(16) 0.0337(3) Uani 1 1 d .
H8 H 0.2012 0.2352 -0.0770 0.040 Uiso 1 1 calc R

loop_
_atom_site_aniso_label
_atom_site_aniso_U_11
_atom_site_aniso_U_22
_atom_site_aniso_U_33
_atom_site_aniso_U_23
_atom_site_aniso_U_13
_atom_site_aniso_U_12
F2 0.0283(5) 0.0539(6) 0.0324(5) -0.0091(4) 0.0014(4) -0.0039(4)
F1 0.0364(5) 0.0560(6) 0.0248(5) -0.0094(4) 0.0019(4) -0.0036(4)
N4 0.0297(7) 0.0475(8) 0.0426(8) -0.0074(7) -0.0019(6) -0.0127(6)
C23 0.0301(7) 0.0240(7) 0.0294(7) -0.0077(6) -0.0017(6) -0.0122(6)
C21 0.0326(8) 0.0287(7) 0.0280(7) -0.0055(6) -0.0026(6) -0.0097(6)
N3 0.0339(8) 0.0662(11) 0.0367(8) 0.0061(7) -0.0065(6) -0.0220(7)
C22 0.0296(7) 0.0296(7) 0.0286(7) -0.0065(6) -0.0021(6) -0.0127(6)
C25 0.0253(7) 0.0295(7) 0.0313(8) -0.0099(6) 0.0016(6) -0.0084(6)
C24 0.0315(8) 0.0310(7) 0.0251(7) -0.0091(6) 0.0024(6) -0.0114(6)
C20 0.0292(8) 0.0378(8) 0.0350(8) -0.0031(7) -0.0083(6) -0.0161(7)
O1 0.0495(7) 0.0404(6) 0.0363(6) -0.0108(5) -0.0041(5) -0.0261(6)
O2 0.0442(7) 0.0535(8) 0.0517(7) -0.0289(6) 0.0164(6) -0.0250(6)
N1 0.0386(7) 0.0340(7) 0.0292(7) -0.0089(5) 0.0017(5) -0.0181(6)
N2 0.0361(7) 0.0292(6) 0.0310(7) -0.0072(5) -0.0040(5) -0.0186(5)
C2 0.0301(8) 0.0344(8) 0.0313(8) -0.0049(6) -0.0051(6) -0.0154(6)
C1 0.0321(8) 0.0274(7) 0.0255(7) -0.0057(6) -0.0025(6) -0.0119(6)
C14 0.0359(8) 0.0294(7) 0.0328(8) -0.0093(6) -0.0010(6) -0.0199(6)
C5 0.0336(8) 0.0263(7) 0.0287(7) -0.0035(6) -0.0062(6) -0.0129(6)
C6 0.0272(7) 0.0291(7) 0.0285(7) -0.0039(6) -0.0017(6) -0.0122(6)
C12 0.0380(9) 0.0347(8) 0.0473(10) -0.0091(7) -0.0069(7) -0.0165(7)
C3 0.0262(7) 0.0388(9) 0.0370(8) -0.0106(7) -0.0007(6) -0.0093(6)
C9 0.0378(8) 0.0312(8) 0.0317(8) -0.0086(6) 0.0009(6) -0.0227(7)
C15 0.0359(8) 0.0319(8) 0.0317(8) -0.0106(6) 0.0003(6) -0.0200(7)
C10 0.0484(10) 0.0408(9) 0.0291(8) -0.0069(7) 0.0004(7) -0.0283(8)
C4 0.0350(8) 0.0306(8) 0.0345(8) -0.0108(6) -0.0032(6) -0.0084(6)
C7 0.0423(9) 0.0297(8) 0.0330(8) -0.0027(6) -0.0092(7) -0.0183(7)
C13 0.0371(8) 0.0368(8) 0.0371(8) -0.0131(7) 0.0004(7) -0.0184(7)
C35 0.0343(8) 0.0326(8) 0.0395(8) -0.0121(7) 0.0007(7) -0.0181(7)
C11 0.0487(10) 0.0378(9) 0.0365(9) -0.0012(7) -0.0103(7) -0.0246(8)
C8 0.0396(9) 0.0373(8) 0.0334(8) -0.0128(7) 0.0053(6) -0.0237(7)

loop_
_atom_type_symbol
_atom_type_description
_atom_type_scat_dispersion_real
_atom_type_scat_dispersion_imag
_atom_type_scat_source
C C 0.0181 0.0091 'International Tables Vol C Tables 4.2.6.8 and 6.1.1.4'
H H 0.0000 0.0000 'International Tables Vol C Tables 4.2.6.8 and 6.1.1.4'
N N 0.0311 0.0180 'International Tables Vol C Tables 4.2.6.8 and 6.1.1.4'
O O 0.0492 0.0322 'International Tables Vol C Tables 4.2.6.8 and 6.1.1.4'
F F 0.0727 0.0534 'International Tables Vol C Tables 4.2.6.8 and 6.1.1.4'

loop_
_geom_angle_atom_site_label_1
_geom_angle_atom_site_label_2
_geom_angle_atom_site_label_3
_geom_angle
_geom_angle_site_symmetry_1
_geom_angle_site_symmetry_3
C25 C23 C24 112.64(13) . .
C25 C23 C22 123.82(14) . .
C24 C23 C22 123.52(13) . .
N4 C21 C22 176.27(17) . .
C20 C22 C21 116.43(13) . .
C20 C22 C23 121.45(13) . .
C21 C22 C23 121.68(13) . .
F2 C25 C24 117.57(13) . 2_577
F2 C25 C23 119.22(13) . .
C24 C25 C23 123.20(14) 2_577 .
F1 C24 C25 117.22(13) . 2_577
F1 C24 C23 118.54(13) . .
C25 C24 C23 124.16(14) 2_577 .
N3 C20 C22 178.73(17) . .
O2 N1 O1 123.95(13) . .
O2 N1 C1 118.47(13) . .
O1 N1 C1 117.58(13) . .
C15 N2 C35 121.56(14) . .
C15 N2 C7 119.89(13) . .
C35 N2 C7 118.55(13) . .
C1 C2 C3 117.94(14) . .
C2 C1 C6 123.14(14) . .
C2 C1 N1 118.12(13) . .
C6 C1 N1 118.74(13) . .
C15 C14 C13 121.29(14) . .
C15 C14 C9 118.31(14) . .
C13 C14 C9 120.39(14) . .
C4 C5 C6 119.87(14) . .
C4 C5 C7 120.99(14) . .
C6 C5 C7 119.13(14) . .
C1 C6 C5 118.03(14) . .
C13 C12 C11 120.47(16) . .
C2 C3 C4 120.40(14) . .
C8 C9 C10 123.33(14) . .
C8 C9 C14 118.38(14) . .
C10 C9 C14 118.28(15) . .
N2 C15 C14 120.80(14) . .
C11 C10 C9 119.99(15) . .
C3 C4 C5 120.60(14) . .
N2 C7 C5 111.47(12) . .
C12 C13 C14 119.45(15) . .
C8 C35 N2 120.72(15) . .
C10 C11 C12 121.29(16) . .
C35 C8 C9 120.10(15) . .

loop_
_geom_bond_atom_site_label_1
_geom_bond_atom_site_label_2
_geom_bond_distance
_geom_bond_site_symmetry_2
F2 C25 1.3517(17) .
F1 C24 1.3553(17) .
N4 C21 1.159(2) .
C23 C25 1.394(2) .
C23 C24 1.397(2) .
C23 C22 1.460(2) .
C21 C22 1.407(2) .
N3 C20 1.157(2) .
C22 C20 1.401(2) .
C25 C24 1.376(2) 2_577
C24 C25 1.376(2) 2_577
O1 N1 1.2274(17) .
O2 N1 1.2250(17) .
N1 C1 1.4677(19) .
N2 C15 1.326(2) .
N2 C35 1.375(2) .
N2 C7 1.494(2) .
C2 C1 1.383(2) .
C2 C3 1.385(2) .
C1 C6 1.385(2) .
C14 C15 1.408(2) .
C14 C13 1.414(2) .
C14 C9 1.421(2) .
C5 C4 1.390(2) .
C5 C6 1.392(2) .
C5 C7 1.512(2) .
C12 C13 1.363(2) .
C12 C11 1.411(3) .
C3 C4 1.387(2) .
C9 C8 1.411(2) .
C9 C10 1.419(2) .
C10 C11 1.361(3) .
C35 C8 1.353(2) .
